data_7235878
loop_
_publ_author_name
'Tero, Tiia-Riikka'
'Salorinne, Kirsi'
'Malola, Sami'
'H\"akkinen, Hannu'
'Nissinen, Maija'

_publ_section_title
;
 Solid state halogen bonded networks vs. dynamic assemblies in solution:
 explaining N&#x22EF;X interactions of multivalent building blocks
;
_journal_issue 43
_journal_name_full CrystEngComm
_journal_page_first 8231
_journal_paper_doi 10.1039/C5CE01144B
_journal_volume 17
_journal_year 2015
_chemical_formula_moiety 'C60 H60 N4 O8, C H Cl3, C2 H6 O'
_chemical_formula_sum 'C63 H67 Cl3 N4 O9'
_chemical_formula_weight 1130.56
_space_group_crystal_system monoclinic
_space_group_IT_number 14
_space_group_name_Hall '-P 2yn'
_space_group_name_H-M_alt 'P 1 21/n 1'
_atom_sites_solution_hydrogens geom
_atom_sites_solution_primary direct
_atom_sites_solution_secondary difmap
_audit_creation_date 2014-04-29
_audit_creation_method
;
Olex2 1.2
(compiled 2013.12.10 svn.r2850 for OlexSys, GUI svn.r4736)
;
_audit_update_record
;
2015-01-22 deposited with the CCDC.
2015-09-04 downloaded from the CCDC.
;
_cell_angle_alpha 90.00
_cell_angle_beta 92.373(3)
_cell_angle_gamma 90.00
_cell_formula_units_Z 4
_cell_length_a 13.1236(4)
_cell_length_b 32.8276(8)
_cell_length_c 13.3088(4)
_cell_measurement_reflns_used 6527
_cell_measurement_temperature 173(2)
_cell_measurement_theta_max 29.2010
_cell_measurement_theta_min 2.2820
_cell_volume 5728.7(3)
_computing_cell_refinement
;
CrysAlisPro, Agilent Technologies,
Version 1.171.36.32 (release 02-08-2013 CrysAlis171 .NET)
(compiled Aug  2 2013,16:46:58)
;
_computing_data_collection
;
CrysAlisPro, Agilent Technologies,
Version 1.171.36.32 (release 02-08-2013 CrysAlis171 .NET)
(compiled Aug  2 2013,16:46:58)
;
_computing_data_reduction
;
CrysAlisPro, Agilent Technologies,
Version 1.171.36.32 (release 02-08-2013 CrysAlis171 .NET)
(compiled Aug  2 2013,16:46:58)
;
_computing_molecular_graphics 'Olex2 (Dolomanov et al., 2009)'
_computing_publication_material 'Olex2 (Dolomanov et al., 2009)'
_computing_structure_refinement 'XL (Sheldrick, 2008)'
_computing_structure_solution 'SHELXS-97 (Sheldrick, 1990)'
_diffrn_ambient_temperature 173.15
_diffrn_detector_area_resol_mean 16.0107
_diffrn_measured_fraction_theta_full 1.000
_diffrn_measured_fraction_theta_max 1.000
_diffrn_measurement_device_type 'SuperNova, Single source at offset, Eos'
_diffrn_measurement_method '\w scans'
_diffrn_orient_matrix_UB_11 -0.0431256000
_diffrn_orient_matrix_UB_12 0.0065990000
_diffrn_orient_matrix_UB_13 0.0259978000
_diffrn_orient_matrix_UB_21 0.0320913000
_diffrn_orient_matrix_UB_22 0.0050270000
_diffrn_orient_matrix_UB_23 0.0423887000
_diffrn_orient_matrix_UB_31 0.0062182000
_diffrn_orient_matrix_UB_32 0.0199519000
_diffrn_orient_matrix_UB_33 -0.0192414000
_diffrn_radiation_monochromator mirror
_diffrn_radiation_type MoK\a
_diffrn_radiation_wavelength 0.71073
_diffrn_reflns_av_R_equivalents 0.0379
_diffrn_reflns_av_unetI/netI 0.0594
_diffrn_reflns_limit_h_max 14
_diffrn_reflns_limit_h_min -16
_diffrn_reflns_limit_k_max 41
_diffrn_reflns_limit_k_min -40
_diffrn_reflns_limit_l_max 16
_diffrn_reflns_limit_l_min -14
_diffrn_reflns_number 27084
_diffrn_reflns_theta_full 26.70
_diffrn_reflns_theta_max 26.70
_diffrn_reflns_theta_min 1.99
_diffrn_source 'SuperNova (Mo) X-ray Source'
_exptl_absorpt_coefficient_mu 0.221
_exptl_absorpt_correction_T_max 1.00000
_exptl_absorpt_correction_T_min 0.56236
_exptl_absorpt_correction_type multi-scan
_exptl_absorpt_process_details
;
CrysAlisPro, Agilent Technologies,
Version 1.171.36.32 (release 02-08-2013 CrysAlis171 .NET)
(compiled Aug  2 2013,16:46:58)
Empirical absorption correction using spherical harmonics,
 implemented in SCALE3 ABSPACK scaling algorithm.
;
_exptl_crystal_colour 'clear colourless'
_exptl_crystal_density_diffrn 1.311
_exptl_crystal_density_method 'not measured'
_exptl_crystal_description block
_exptl_crystal_F_000 2384
_exptl_crystal_size_max 0.2
_exptl_crystal_size_mid 0.14
_exptl_crystal_size_min 0.1
_refine_diff_density_max 0.537
_refine_diff_density_min -0.714
_refine_diff_density_rms 0.061
_refine_ls_extinction_method none
_refine_ls_goodness_of_fit_ref 1.035
_refine_ls_hydrogen_treatment constr
_refine_ls_matrix_type full
_refine_ls_number_parameters 723
_refine_ls_number_reflns 12119
_refine_ls_number_restraints 3
_refine_ls_restrained_S_all 1.037
_refine_ls_R_factor_all 0.1307
_refine_ls_R_factor_gt 0.0815
_refine_ls_shift/su_max 0.000
_refine_ls_shift/su_mean 0.000
_refine_ls_structure_factor_coef Fsqd
_refine_ls_weighting_details 'calc w=1/[\s^2^(Fo^2^)+(0.1184P)^2^+3.9918P] where P=(Fo^2^+2Fc^2^)/3'
_refine_ls_weighting_scheme calc
_refine_ls_wR_factor_gt 0.2186
_refine_ls_wR_factor_ref 0.2609
_reflns_number_gt 7140
_reflns_number_total 12119
_reflns_threshold_expression >2sigma(I)
_cod_data_source_file c5ce01144b2.cif
_cod_data_source_block 2-EtOH
_cod_database_code 7235878
_chemical_oxdiff_formula 'C60 H60 N4 O8'
_chemical_oxdiff_usercomment tte-270314-006
_reflns_odcompleteness_completeness 99.95
_reflns_odcompleteness_iscentric 1
_reflns_odcompleteness_theta 28.22
_olex2_refinement_description
;
1. Fixed Uiso
 At 1.2 times of:
  All C(H) groups, All C(H,H) groups, All C(H,H,H,H) groups
 At 1.5 times of:
  All C(H,H,H) groups, All O(H) groups
2. Restrained distances
 C201-C20A = C201-C20B
 1.54 with sigma of 0.01
 O202-C201
 1.43 with sigma of 0.01
3. Uiso/Uaniso restraints and constraints
Uanis(C20B) = Uanis(C20A)
4. Others
 Fixed Sof: H20A(0.5) H20B(0.5) H20C(0.5) H20D(0.5) C20A(0.5) H20E(0.5)
 H20F(0.5) H20G(0.5) C20B(0.5) H20H(0.5) H20I(0.5) H20J(0.5)
5.a Ternary CH refined with riding coordinates:
 C7(H7), C14(H14), C21(H21), C28(H28), C100(H100)
5.b Secondary CH2 refined with riding coordinates:
 C41(H41A,H41B), C51(H51A,H51B), C61(H61A,H61B), C71(H71A,H71B), C201(H20A,
 H20B), C201(H20C,H20D)
5.c Me refined with riding coordinates:
 C20A(H20E,H20F,H20G), C20B(H20H,H20I,H20J)
5.d Aromatic/amide H refined with riding coordinates:
 C2(H2), C5(H5), C9(H9), C12(H12), C16(H16), C19(H19), C23(H23), C26(H26),
 C43(H43), C44(H44), C45(H45), C46(H46), C53(H53), C54(H54), C55(H55), C56(H56),
  C63(H63), C64(H64), C65(H65), C66(H66), C73(H73), C74(H74), C75(H75), C76(H76)
5.e Tetrahedral OH refined with riding coordinates:
 O202(H202)
5.f Idealised Me refined as rotating group:
 C29(H29A,H29B,H29C), C30(H30A,H30B,H30C), C31(H31A,H31B,H31C), C32(H32A,H32B,
 H32C), C33(H33A,H33B,H33C), C34(H34A,H34B,H34C), C35(H35A,H35B,H35C), C36(H36A,
 H36B,H36C)
;
_ins_header
;
TITL 2-EtOH in P2/n 
REM P2/n (#13 in standard setting)
CELL 0.71073  13.123622  32.827605  13.308841  90.0000  92.3728  90.0000
ZERR    4.00   0.000387   0.000803   0.000371   0.0000   0.0026   0.0000
LATT  1
SYMM -x+1/2, y,-z+1/2 
SFAC C H N O
UNIT 240.00 240.00 16.00 32.00
TREF
HKLF 4
END
;

loop_
_space_group_symop_id
_space_group_symop_operation_xyz
1 'x, y, z'
2 '-x+1/2, y+1/2, -z+1/2'
3 '-x, -y, -z'
4 'x-1/2, -y-1/2, z-1/2'

loop_
_atom_site_label
_atom_site_type_symbol
_atom_site_fract_x
_atom_site_fract_y
_atom_site_fract_z
_atom_site_U_iso_or_equiv
_atom_site_adp_type
_atom_site_occupancy
_atom_site_symmetry_multiplicity
_atom_site_calc_flag
_atom_site_disorder_assembly
_atom_site_disorder_group
_atom_site_refinement_flags_posn
C1 C 0.2868(2) 0.48490(10) 0.4642(2) 0.0368(7) Uani 1 1 d . . .
C2 C 0.2105(2) 0.51229(10) 0.4855(2) 0.0384(7) Uani 1 1 d . . .
H2 H 0.1532 0.5024 0.5195 0.046 Uiso 1 1 calc . . R
C3 C 0.2125(2) 0.55334(10) 0.4599(2) 0.0378(7) Uani 1 1 d . . .
C4 C 0.2979(3) 0.56724(10) 0.4102(3) 0.0407(8) Uani 1 1 d . . .
C5 C 0.3767(3) 0.54102(10) 0.3870(2) 0.0404(8) Uani 1 1 d . . .
H5 H 0.4342 0.5509 0.3535 0.048 Uiso 1 1 calc . . R
C6 C 0.3703(3) 0.49995(10) 0.4135(2) 0.0388(7) Uani 1 1 d . . .
C7 C 0.1281(3) 0.58299(10) 0.4833(2) 0.0404(8) Uani 1 1 d . . .
H7 H 0.1615 0.6086 0.5089 0.048 Uiso 1 1 calc . . R
C8 C 0.0637(2) 0.59424(10) 0.3897(2) 0.0382(7) Uani 1 1 d . . .
C9 C 0.0468(2) 0.56699(10) 0.3104(2) 0.0371(7) Uani 1 1 d . . .
H9 H 0.0793 0.5411 0.3144 0.044 Uiso 1 1 calc . . R
C10 C -0.0149(2) 0.57562(10) 0.2260(2) 0.0363(7) Uani 1 1 d . . .
C11 C -0.0630(3) 0.61358(10) 0.2218(2) 0.0400(8) Uani 1 1 d . . .
C12 C -0.0475(3) 0.64191(10) 0.2982(3) 0.0418(8) Uani 1 1 d . . .
H12 H -0.0797 0.6678 0.2941 0.050 Uiso 1 1 calc . . R
C13 C 0.0156(3) 0.63194(10) 0.3809(2) 0.0399(8) Uani 1 1 d . . .
C14 C -0.0353(3) 0.54460(10) 0.1425(2) 0.0388(7) Uani 1 1 d . . .
H14 H -0.0455 0.5602 0.0782 0.047 Uiso 1 1 calc . . R
C15 C 0.0550(3) 0.51559(10) 0.1293(2) 0.0376(7) Uani 1 1 d . . .
C16 C 0.0497(3) 0.47419(10) 0.1466(2) 0.0384(7) Uani 1 1 d . . .
H16 H -0.0127 0.4633 0.1682 0.046 Uiso 1 1 calc . . R
C17 C 0.1313(3) 0.44746(10) 0.1340(2) 0.0386(8) Uani 1 1 d . . .
C18 C 0.2218(3) 0.46450(10) 0.1021(2) 0.0395(8) Uani 1 1 d . . .
C19 C 0.2306(3) 0.50598(10) 0.0845(2) 0.0415(8) Uani 1 1 d . . .
H19 H 0.2933 0.5169 0.0636 0.050 Uiso 1 1 calc . . R
C20 C 0.1482(3) 0.53135(10) 0.0974(2) 0.0385(7) Uani 1 1 d . . .
C21 C 0.1253(3) 0.40208(10) 0.1555(3) 0.0421(8) Uani 1 1 d . . .
H21 H 0.1600 0.3879 0.0998 0.051 Uiso 1 1 calc . . R
C22 C 0.1848(3) 0.39095(10) 0.2533(3) 0.0421(8) Uani 1 1 d . . .
C23 C 0.2068(3) 0.41916(10) 0.3289(2) 0.0406(8) Uani 1 1 d . . .
H23 H 0.1818 0.4461 0.3203 0.049 Uiso 1 1 calc . . R
C24 C 0.2637(3) 0.40994(10) 0.4168(2) 0.0408(8) Uani 1 1 d . . .
C25 C 0.2968(3) 0.36989(11) 0.4289(3) 0.0469(9) Uani 1 1 d . . .
C26 C 0.2759(3) 0.34077(11) 0.3551(3) 0.0536(10) Uani 1 1 d . . .
H26 H 0.2998 0.3137 0.3642 0.064 Uiso 1 1 calc . . R
C27 C 0.2202(3) 0.35125(10) 0.2684(3) 0.0481(9) Uani 1 1 d . . .
C28 C 0.2866(3) 0.44080(10) 0.4996(2) 0.0384(7) Uani 1 1 d . . .
H28 H 0.3569 0.4348 0.5275 0.046 Uiso 1 1 calc . . R
C29 C 0.0590(3) 0.56779(12) 0.5654(3) 0.0482(9) Uani 1 1 d . . .
H29A H 0.0100 0.5892 0.5813 0.072 Uiso 1 1 calc . . GR
H29B H 0.1006 0.5610 0.6259 0.072 Uiso 1 1 calc . . GR
H29C H 0.0221 0.5435 0.5415 0.072 Uiso 1 1 calc . . GR
C30 C -0.1345(3) 0.52234(11) 0.1605(3) 0.0461(8) Uani 1 1 d . . .
H30A H -0.1283 0.5076 0.2245 0.069 Uiso 1 1 calc . . GR
H30B H -0.1489 0.5030 0.1057 0.069 Uiso 1 1 calc . . GR
H30C H -0.1904 0.5421 0.1630 0.069 Uiso 1 1 calc . . GR
C31 C 0.0158(3) 0.38586(11) 0.1544(3) 0.0515(9) Uani 1 1 d . . .
H31A H -0.0207 0.3984 0.2092 0.077 Uiso 1 1 calc . . GR
H31B H 0.0170 0.3562 0.1632 0.077 Uiso 1 1 calc . . GR
H31C H -0.0190 0.3926 0.0899 0.077 Uiso 1 1 calc . . GR
C32 C 0.2138(3) 0.43376(11) 0.5853(3) 0.0478(9) Uani 1 1 d . . .
H32A H 0.2308 0.4526 0.6406 0.072 Uiso 1 1 calc . . GR
H32B H 0.2207 0.4057 0.6095 0.072 Uiso 1 1 calc . . GR
H32C H 0.1434 0.4385 0.5606 0.072 Uiso 1 1 calc . . GR
C33 C 0.3879(3) 0.62487(12) 0.3491(4) 0.0618(11) Uani 1 1 d . . .
H33A H 0.3990 0.6128 0.2831 0.093 Uiso 1 1 calc . . GR
H33B H 0.4465 0.6189 0.3947 0.093 Uiso 1 1 calc . . GR
H33C H 0.3801 0.6544 0.3421 0.093 Uiso 1 1 calc . . GR
C34 C -0.1583(5) 0.66113(13) 0.1197(4) 0.0847(17) Uani 1 1 d . . .
H34A H -0.1967 0.6624 0.0551 0.127 Uiso 1 1 calc . . GR
H34B H -0.0991 0.6793 0.1180 0.127 Uiso 1 1 calc . . GR
H34C H -0.2022 0.6696 0.1736 0.127 Uiso 1 1 calc . . GR
C35 C 0.3893(3) 0.44277(14) 0.1500(3) 0.0628(11) Uani 1 1 d . . .
H35A H 0.4369 0.4204 0.1388 0.094 Uiso 1 1 calc . . GR
H35B H 0.3682 0.4421 0.2197 0.094 Uiso 1 1 calc . . GR
H35C H 0.4228 0.4688 0.1370 0.094 Uiso 1 1 calc . . GR
C36 C 0.3670(5) 0.32103(14) 0.5439(4) 0.0908(19) Uani 1 1 d . . .
H36A H 0.4089 0.3075 0.4946 0.136 Uiso 1 1 calc . . GR
H36B H 0.3009 0.3072 0.5462 0.136 Uiso 1 1 calc . . GR
H36C H 0.4017 0.3198 0.6104 0.136 Uiso 1 1 calc . . GR
C41 C 0.5309(3) 0.48536(10) 0.3421(2) 0.0404(8) Uani 1 1 d . . .
H41A H 0.5721 0.5043 0.3851 0.048 Uiso 1 1 calc . . R
H41B H 0.5083 0.5000 0.2801 0.048 Uiso 1 1 calc . . R
C42 C 0.5941(3) 0.44901(10) 0.3156(3) 0.0415(8) Uani 1 1 d . . .
C43 C 0.5786(3) 0.41078(12) 0.3533(3) 0.0562(10) Uani 1 1 d . . .
H43 H 0.5257 0.4059 0.3984 0.067 Uiso 1 1 calc . . R
C44 C 0.6417(4) 0.37924(14) 0.3245(4) 0.0748(13) Uani 1 1 d . . .
H44 H 0.6304 0.3529 0.3517 0.090 Uiso 1 1 calc . . R
C45 C 0.7301(3) 0.42088(14) 0.2259(4) 0.0635(11) Uani 1 1 d . . .
H45 H 0.7836 0.4251 0.1811 0.076 Uiso 1 1 calc . . R
C46 C 0.6718(3) 0.45407(12) 0.2497(3) 0.0502(9) Uani 1 1 d . . .
H46 H 0.6848 0.4800 0.2213 0.060 Uiso 1 1 calc . . R
C51 C -0.0422(3) 0.67896(16) 0.5033(4) 0.0749(14) Uani 1 1 d . . .
H51A H -0.0899 0.6583 0.5280 0.090 Uiso 1 1 calc . . R
H51B H -0.0801 0.6972 0.4556 0.090 Uiso 1 1 calc . . R
C52 C 0.0046(4) 0.70334(14) 0.5906(3) 0.0671(12) Uani 1 1 d . . .
C53 C 0.0732(4) 0.68507(14) 0.6571(3) 0.0656(12) Uani 1 1 d . . .
H53 H 0.0877 0.6569 0.6501 0.079 Uiso 1 1 calc . . R
C54 C 0.1206(5) 0.70650(17) 0.7327(4) 0.0877(17) Uani 1 1 d . . .
H54 H 0.1666 0.6925 0.7777 0.105 Uiso 1 1 calc . . R
C55 C 0.0376(8) 0.76350(18) 0.6885(6) 0.141(3) Uani 1 1 d . . .
H55 H 0.0213 0.7911 0.7017 0.170 Uiso 1 1 calc . . R
C56 C -0.0138(7) 0.74319(18) 0.6056(5) 0.128(3) Uani 1 1 d . . .
H56 H -0.0601 0.7576 0.5619 0.153 Uiso 1 1 calc . . R
C61 C 0.2439(3) 0.59230(11) 0.0741(3) 0.0560(10) Uani 1 1 d . . .
H61A H 0.2771 0.5858 0.0106 0.067 Uiso 1 1 calc . . R
H61B H 0.2896 0.5835 0.1312 0.067 Uiso 1 1 calc . . R
C62 C 0.2232(3) 0.63713(11) 0.0805(3) 0.0508(9) Uani 1 1 d . . .
C63 C 0.2419(4) 0.66335(13) 0.0029(4) 0.0703(12) Uani 1 1 d . . .
H63 H 0.2698 0.6536 -0.0574 0.084 Uiso 1 1 calc . . R
C64 C 0.2192(5) 0.70426(15) 0.0144(4) 0.0866(16) Uani 1 1 d . . .
H64 H 0.2333 0.7221 -0.0395 0.104 Uiso 1 1 calc . . R
C65 C 0.1612(4) 0.69473(14) 0.1682(4) 0.0717(13) Uani 1 1 d . . .
H65 H 0.1318 0.7054 0.2267 0.086 Uiso 1 1 calc . . R
C66 C 0.1819(3) 0.65357(13) 0.1657(4) 0.0631(11) Uani 1 1 d . . .
H66 H 0.1681 0.6367 0.2215 0.076 Uiso 1 1 calc . . R
C71 C 0.2319(5) 0.28343(12) 0.2036(4) 0.0783(15) Uani 1 1 d . . .
H71A H 0.2046 0.2715 0.2653 0.094 Uiso 1 1 calc . . R
H71B H 0.3073 0.2826 0.2095 0.094 Uiso 1 1 calc . . R
C72 C 0.1944(4) 0.25977(12) 0.1134(3) 0.0598(11) Uani 1 1 d . . .
C73 C 0.0993(4) 0.26599(13) 0.0705(4) 0.0684(12) Uani 1 1 d . . .
H73 H 0.0558 0.2860 0.0973 0.082 Uiso 1 1 calc . . R
C74 C 0.0665(4) 0.24329(14) -0.0110(4) 0.0796(14) Uani 1 1 d . . .
H74 H 0.0009 0.2488 -0.0409 0.096 Uiso 1 1 calc . . R
C75 C 0.2136(5) 0.20671(18) -0.0038(5) 0.0961(19) Uani 1 1 d . . .
H75 H 0.2529 0.1845 -0.0268 0.115 Uiso 1 1 calc . . R
C76 C 0.2528(4) 0.22936(15) 0.0743(4) 0.0820(15) Uani 1 1 d . . .
H76 H 0.3197 0.2242 0.1013 0.098 Uiso 1 1 calc . . R
N1 N 0.7172(3) 0.38350(12) 0.2609(3) 0.0756(11) Uani 1 1 d . . .
N2 N 0.1061(6) 0.74524(16) 0.7463(4) 0.120(2) Uani 1 1 d . . .
N3 N 0.1795(3) 0.72017(11) 0.0946(4) 0.0765(11) Uani 1 1 d . . .
N4 N 0.1226(4) 0.21387(15) -0.0503(4) 0.0989(16) Uani 1 1 d . . .
O4 O 0.29855(19) 0.60819(7) 0.3886(2) 0.0499(6) Uani 1 1 d . . .
O6 O 0.44446(17) 0.47202(7) 0.39420(18) 0.0430(6) Uani 1 1 d . . .
O11 O -0.1249(2) 0.62089(7) 0.13737(18) 0.0494(6) Uani 1 1 d . . .
O13 O 0.03833(18) 0.66022(7) 0.45620(19) 0.0492(6) Uani 1 1 d . . .
O18 O 0.30203(18) 0.43845(7) 0.08364(18) 0.0468(6) Uani 1 1 d . . .
O20 O 0.14882(19) 0.57232(7) 0.07753(19) 0.0469(6) Uani 1 1 d . . .
O25 O 0.3520(2) 0.36127(8) 0.5163(2) 0.0603(8) Uani 1 1 d . . .
O27 O 0.1980(2) 0.32422(7) 0.1916(2) 0.0597(8) Uani 1 1 d . . .
C100 C 0.5954(4) 0.59305(19) 0.1050(4) 0.0894(17) Uani 1 1 d . . .
H100 H 0.6601 0.5898 0.0687 0.107 Uiso 1 1 calc . . R
Cl1 Cl 0.52565(14) 0.54708(6) 0.09571(13) 0.1183(6) Uani 1 1 d . . .
Cl2 Cl 0.62553(12) 0.60381(8) 0.23043(12) 0.1415(9) Uani 1 1 d . . .
Cl3 Cl 0.52428(18) 0.63187(6) 0.04829(15) 0.1368(8) Uani 1 1 d . . .
C201 C 0.3934(11) 0.7359(4) 0.7837(8) 0.205(6) Uani 1 1 d . . D
H20A H 0.3966 0.7471 0.7149 0.246 Uiso 0.50 1 calc A 1 R
H20B H 0.3522 0.7107 0.7757 0.246 Uiso 0.50 1 calc A 1 R
H20C H 0.4429 0.7534 0.7499 0.246 Uiso 0.50 1 calc A 2 R
H20D H 0.3533 0.7218 0.7295 0.246 Uiso 0.50 1 calc A 2 R
C20A C 0.4990(11) 0.7192(9) 0.802(2) 0.230(11) Uani 0.50 1 d B 1 D
H20E H 0.5127 0.6987 0.7507 0.345 Uiso 0.50 1 calc B 1 R
H20F H 0.5045 0.7067 0.8687 0.345 Uiso 0.50 1 calc B 1 R
H20G H 0.5486 0.7414 0.7981 0.345 Uiso 0.50 1 calc B 1 R
C20B C 0.4566(13) 0.7030(7) 0.837(2) 0.230(11) Uani 0.50 1 d B 2 D
H20H H 0.4494 0.6774 0.7991 0.345 Uiso 0.50 1 calc B 2 R
H20I H 0.4327 0.6991 0.9049 0.345 Uiso 0.50 1 calc B 2 R
H20J H 0.5284 0.7112 0.8405 0.345 Uiso 0.50 1 calc B 2 R
O202 O 0.3218(5) 0.76389(17) 0.8306(4) 0.148(2) Uani 1 1 d B . D
H202 H 0.2637 0.7613 0.8026 0.222 Uiso 1 1 calc . . R

loop_
_atom_site_aniso_label
_atom_site_aniso_U_11
_atom_site_aniso_U_22
_atom_site_aniso_U_33
_atom_site_aniso_U_23
_atom_site_aniso_U_13
_atom_site_aniso_U_12
C1 0.0373(18) 0.0378(17) 0.0345(17) -0.0028(13) -0.0058(13) -0.0026(14)
C2 0.0353(17) 0.0451(19) 0.0344(17) -0.0034(14) -0.0043(13) -0.0041(14)
C3 0.0373(18) 0.0397(18) 0.0358(17) -0.0075(14) -0.0075(13) -0.0005(14)
C4 0.0444(19) 0.0370(18) 0.0400(18) -0.0033(14) -0.0069(14) -0.0015(15)
C5 0.0375(18) 0.0416(19) 0.0419(18) -0.0028(14) -0.0008(14) 0.0004(14)
C6 0.0395(18) 0.0412(18) 0.0351(17) -0.0030(14) -0.0059(13) 0.0017(14)
C7 0.0399(18) 0.0433(19) 0.0373(17) -0.0094(14) -0.0053(14) 0.0021(15)
C8 0.0364(18) 0.0417(18) 0.0361(17) -0.0056(14) -0.0017(13) -0.0010(14)
C9 0.0401(18) 0.0334(17) 0.0376(17) -0.0055(13) -0.0001(13) 0.0040(13)
C10 0.0386(18) 0.0367(17) 0.0335(16) -0.0024(13) 0.0000(13) 0.0004(14)
C11 0.0434(19) 0.0398(18) 0.0361(17) -0.0010(14) -0.0042(14) 0.0006(15)
C12 0.046(2) 0.0359(18) 0.0431(19) -0.0024(14) -0.0020(15) 0.0034(15)
C13 0.0404(19) 0.0385(18) 0.0405(18) -0.0101(14) -0.0004(14) -0.0003(14)
C14 0.0446(19) 0.0381(17) 0.0332(17) -0.0020(13) -0.0033(13) 0.0047(14)
C15 0.0438(19) 0.0404(18) 0.0281(15) -0.0060(13) -0.0053(13) 0.0031(14)
C16 0.0448(19) 0.0383(18) 0.0316(16) -0.0051(13) -0.0051(13) -0.0004(14)
C17 0.047(2) 0.0382(17) 0.0294(16) -0.0064(13) -0.0072(13) 0.0049(15)
C18 0.0446(19) 0.0431(19) 0.0303(16) -0.0048(14) -0.0042(13) 0.0072(15)
C19 0.0421(19) 0.046(2) 0.0359(17) -0.0037(14) -0.0011(14) -0.0019(15)
C20 0.0458(19) 0.0360(17) 0.0331(16) -0.0038(13) -0.0043(13) 0.0028(14)
C21 0.050(2) 0.0386(18) 0.0370(18) -0.0068(14) -0.0037(15) 0.0029(15)
C22 0.049(2) 0.0362(18) 0.0400(18) -0.0034(14) -0.0038(15) 0.0046(15)
C23 0.047(2) 0.0337(17) 0.0405(18) -0.0027(14) -0.0033(14) 0.0019(14)
C24 0.0438(19) 0.0387(18) 0.0394(18) -0.0023(14) -0.0040(14) -0.0023(14)
C25 0.054(2) 0.043(2) 0.0428(19) 0.0012(15) -0.0075(16) 0.0021(16)
C26 0.066(3) 0.0341(18) 0.059(2) -0.0038(17) -0.0094(19) 0.0122(17)
C27 0.062(2) 0.0365(19) 0.045(2) -0.0057(15) -0.0077(17) 0.0019(16)
C28 0.0379(18) 0.0397(18) 0.0370(17) -0.0004(14) -0.0063(13) -0.0009(14)
C29 0.047(2) 0.058(2) 0.0398(19) -0.0075(16) -0.0016(15) 0.0078(17)
C30 0.0395(19) 0.051(2) 0.048(2) -0.0145(16) -0.0066(15) 0.0021(16)
C31 0.056(2) 0.042(2) 0.055(2) -0.0035(16) -0.0087(18) -0.0032(17)
C32 0.053(2) 0.050(2) 0.0403(19) -0.0004(15) 0.0017(16) -0.0037(17)
C33 0.058(3) 0.042(2) 0.086(3) 0.009(2) 0.008(2) -0.0015(18)
C34 0.125(4) 0.050(3) 0.075(3) 0.004(2) -0.048(3) 0.015(3)
C35 0.052(2) 0.075(3) 0.060(3) -0.011(2) -0.0155(19) 0.014(2)
C36 0.114(4) 0.054(3) 0.100(4) 0.009(3) -0.055(3) 0.013(3)
C41 0.0411(19) 0.0416(18) 0.0382(18) -0.0001(14) -0.0009(14) -0.0014(15)
C42 0.0392(19) 0.0420(19) 0.0422(18) -0.0042(15) -0.0095(14) 0.0047(15)
C43 0.061(3) 0.052(2) 0.056(2) 0.0057(18) 0.0016(19) 0.0097(19)
C44 0.083(4) 0.048(2) 0.094(4) 0.009(2) 0.003(3) 0.017(2)
C45 0.048(2) 0.061(3) 0.081(3) -0.009(2) 0.008(2) 0.007(2)
C46 0.039(2) 0.049(2) 0.062(2) -0.0051(17) 0.0034(17) 0.0005(16)
C51 0.058(3) 0.097(4) 0.069(3) -0.039(3) -0.013(2) 0.025(2)
C52 0.085(3) 0.063(3) 0.053(2) -0.017(2) -0.005(2) 0.007(2)
C53 0.075(3) 0.069(3) 0.052(2) -0.009(2) -0.007(2) -0.017(2)
C54 0.125(5) 0.080(4) 0.057(3) -0.004(2) -0.014(3) -0.030(3)
C55 0.255(10) 0.053(3) 0.111(5) -0.022(3) -0.049(6) 0.015(5)
C56 0.234(9) 0.071(4) 0.075(4) -0.023(3) -0.032(5) 0.041(4)
C61 0.055(2) 0.042(2) 0.071(3) 0.0027(18) 0.0056(19) -0.0017(18)
C62 0.045(2) 0.043(2) 0.064(2) 0.0061(18) -0.0001(18) -0.0048(16)
C63 0.096(4) 0.049(2) 0.065(3) 0.002(2) -0.001(2) -0.001(2)
C64 0.130(5) 0.051(3) 0.078(4) 0.014(2) -0.007(3) 0.002(3)
C65 0.070(3) 0.056(3) 0.089(4) -0.009(3) 0.006(3) -0.005(2)
C66 0.065(3) 0.050(2) 0.075(3) 0.002(2) 0.012(2) -0.003(2)
C71 0.120(4) 0.043(2) 0.070(3) -0.012(2) -0.023(3) 0.021(2)
C72 0.080(3) 0.038(2) 0.060(2) -0.0045(18) -0.003(2) 0.0046(19)
C73 0.081(3) 0.049(2) 0.075(3) -0.010(2) 0.001(2) 0.008(2)
C74 0.074(3) 0.059(3) 0.104(4) -0.011(3) -0.011(3) -0.007(2)
C75 0.084(4) 0.096(4) 0.107(4) -0.051(3) 0.002(3) 0.011(3)
C76 0.079(3) 0.071(3) 0.095(4) -0.034(3) -0.010(3) 0.009(3)
N1 0.068(3) 0.060(2) 0.099(3) -0.006(2) 0.003(2) 0.023(2)
N2 0.213(7) 0.072(3) 0.071(3) -0.008(2) -0.026(4) -0.027(4)
N3 0.093(3) 0.045(2) 0.090(3) -0.006(2) -0.010(2) 0.002(2)
N4 0.087(3) 0.101(3) 0.108(4) -0.055(3) -0.004(3) -0.001(3)
O4 0.0463(15) 0.0388(13) 0.0645(16) 0.0024(11) 0.0018(12) 0.0000(11)
O6 0.0379(13) 0.0401(13) 0.0512(14) 0.0030(10) 0.0043(10) 0.0029(10)
O11 0.0601(16) 0.0431(14) 0.0438(14) -0.0011(11) -0.0148(11) 0.0110(12)
O13 0.0453(14) 0.0476(14) 0.0540(15) -0.0221(11) -0.0059(11) 0.0040(11)
O18 0.0457(14) 0.0490(14) 0.0453(14) -0.0082(11) -0.0029(10) 0.0080(11)
O20 0.0481(15) 0.0382(13) 0.0542(15) 0.0026(11) 0.0003(11) 0.0001(11)
O25 0.077(2) 0.0457(15) 0.0556(16) 0.0057(12) -0.0245(14) 0.0055(13)
O27 0.087(2) 0.0363(14) 0.0541(16) -0.0124(11) -0.0164(14) 0.0126(13)
C100 0.084(4) 0.122(5) 0.062(3) -0.006(3) 0.011(3) 0.040(3)
Cl1 0.1155(13) 0.1406(15) 0.1008(12) 0.0408(10) 0.0295(10) -0.0097(11)
Cl2 0.0756(10) 0.282(3) 0.0667(9) -0.0212(12) -0.0019(7) 0.0388(13)
Cl3 0.1782(19) 0.1055(12) 0.1220(14) -0.0189(10) -0.0500(13) 0.0611(12)
C201 0.295(16) 0.207(11) 0.116(8) -0.077(7) 0.066(9) 0.014(11)
C20A 0.080(11) 0.40(3) 0.21(2) -0.101(19) -0.003(12) -0.078(14)
C20B 0.080(11) 0.40(3) 0.21(2) -0.101(19) -0.003(12) -0.078(14)
O202 0.182(5) 0.145(4) 0.115(4) 0.012(3) -0.025(4) -0.061(4)

loop_
_atom_type_symbol
_atom_type_description
_atom_type_scat_dispersion_real
_atom_type_scat_dispersion_imag
_atom_type_scat_source
C C 0.0033 0.0016 'International Tables Vol C Tables 4.2.6.8 and 6.1.1.4'
H H 0.0000 0.0000 'International Tables Vol C Tables 4.2.6.8 and 6.1.1.4'
N N 0.0061 0.0033 'International Tables Vol C Tables 4.2.6.8 and 6.1.1.4'
O O 0.0106 0.0060 'International Tables Vol C Tables 4.2.6.8 and 6.1.1.4'
Cl Cl 0.1484 0.1585 'International Tables Vol C Tables 4.2.6.8 and 6.1.1.4'

loop_
_geom_angle_atom_site_label_1
_geom_angle_atom_site_label_2
_geom_angle_atom_site_label_3
_geom_angle
C2 C1 C6 117.2(3)
C2 C1 C28 122.9(3)
C6 C1 C28 119.8(3)
C1 C2 C3 123.9(3)
C2 C3 C4 117.1(3)
C2 C3 C7 123.4(3)
C4 C3 C7 119.6(3)
C5 C4 C3 121.3(3)
O4 C4 C3 115.4(3)
O4 C4 C5 123.2(3)
C4 C5 C6 119.3(3)
C5 C6 C1 121.2(3)
O6 C6 C1 115.5(3)
O6 C6 C5 123.3(3)
C3 C7 C8 111.9(3)
C3 C7 C29 113.4(3)
C8 C7 C29 109.7(3)
C9 C8 C7 122.0(3)
C13 C8 C7 121.3(3)
C13 C8 C9 116.7(3)
C10 C9 C8 123.5(3)
C9 C10 C11 117.6(3)
C9 C10 C14 122.3(3)
C11 C10 C14 120.1(3)
C12 C11 C10 121.1(3)
O11 C11 C10 116.0(3)
O11 C11 C12 122.9(3)
C11 C12 C13 119.2(3)
C12 C13 C8 122.0(3)
C12 C13 O13 121.2(3)
O13 C13 C8 116.8(3)
C10 C14 C15 112.6(3)
C30 C14 C10 109.4(3)
C30 C14 C15 112.9(3)
C16 C15 C14 123.2(3)
C16 C15 C20 117.5(3)
C20 C15 C14 119.3(3)
C15 C16 C17 123.6(3)
C16 C17 C21 123.1(3)
C18 C17 C16 116.7(3)
C18 C17 C21 120.1(3)
C19 C18 C17 121.6(3)
O18 C18 C17 118.0(3)
O18 C18 C19 120.4(3)
C20 C19 C18 119.9(3)
C19 C20 C15 120.7(3)
O20 C20 C15 115.5(3)
O20 C20 C19 123.8(3)
C17 C21 C22 111.4(3)
C17 C21 C31 113.2(3)
C22 C21 C31 111.7(3)
C23 C22 C21 122.6(3)
C23 C22 C27 117.3(3)
C27 C22 C21 120.0(3)
C22 C23 C24 123.5(3)
C23 C24 C28 123.2(3)
C25 C24 C23 117.1(3)
C25 C24 C28 119.7(3)
C26 C25 C24 121.1(3)
O25 C25 C24 116.3(3)
O25 C25 C26 122.6(3)
C27 C26 C25 120.0(3)
C26 C27 C22 121.0(3)
O27 C27 C22 115.8(3)
O27 C27 C26 123.2(3)
C1 C28 C32 112.5(3)
C24 C28 C1 114.4(3)
C24 C28 C32 109.2(3)
O6 C41 C42 109.2(3)
C43 C42 C41 123.3(3)
C43 C42 C46 117.9(3)
C46 C42 C41 118.8(3)
C42 C43 C44 118.8(4)
N1 C44 C43 124.2(4)
N1 C45 C46 124.9(4)
C45 C46 C42 118.8(4)
O13 C51 C52 106.6(3)
C53 C52 C51 119.7(4)
C56 C52 C51 123.7(5)
C56 C52 C53 116.5(5)
C54 C53 C52 121.3(5)
N2 C54 C53 123.0(5)
N2 C55 C56 122.1(6)
C52 C56 C55 118.9(6)
O20 C61 C62 106.9(3)
C63 C62 C61 122.3(4)
C63 C62 C66 117.3(4)
C66 C62 C61 120.4(4)
C62 C63 C64 118.5(5)
N3 C64 C63 124.7(5)
N3 C65 C66 124.1(5)
C65 C66 C62 119.0(4)
O27 C71 C72 108.0(3)
C73 C72 C71 121.4(4)
C73 C72 C76 117.7(4)
C76 C72 C71 120.7(4)
C72 C73 C74 120.0(4)
N4 C74 C73 122.9(5)
N4 C75 C76 123.9(5)
C75 C76 C72 119.1(5)
C45 N1 C44 115.3(4)
C54 N2 C55 117.9(5)
C64 N3 C65 116.3(4)
C74 N4 C75 116.2(4)
C4 O4 C33 117.9(3)
C6 O6 C41 118.2(3)
C11 O11 C34 117.9(3)
C13 O13 C51 118.4(3)
C18 O18 C35 115.2(3)
C20 O20 C61 118.3(3)
C25 O25 C36 119.0(3)
C27 O27 C71 118.0(3)
Cl2 C100 Cl1 109.7(3)
Cl3 C100 Cl1 109.2(3)
Cl3 C100 Cl2 111.5(3)
C20A C201 C20B 35.2(12)
O202 C201 C20A 139.6(16)
O202 C201 C20B 126.4(15)

loop_
_geom_bond_atom_site_label_1
_geom_bond_atom_site_label_2
_geom_bond_distance
C1 C2 1.384(5)
C1 C6 1.400(5)
C1 C28 1.523(5)
C2 C3 1.390(5)
C3 C4 1.401(5)
C3 C7 1.517(5)
C4 C5 1.390(5)
C4 O4 1.374(4)
C5 C6 1.397(5)
C6 O6 1.369(4)
C7 C8 1.522(4)
C7 C29 1.532(5)
C8 C9 1.395(4)
C8 C13 1.392(5)
C9 C10 1.386(4)
C10 C11 1.397(5)
C10 C14 1.524(4)
C11 C12 1.387(5)
C11 O11 1.380(4)
C12 C13 1.389(5)
C13 O13 1.389(4)
C14 C15 1.536(5)
C14 C30 1.521(5)
C15 C16 1.380(5)
C15 C20 1.409(5)
C16 C17 1.400(5)
C17 C18 1.394(5)
C17 C21 1.520(5)
C18 C19 1.387(5)
C18 O18 1.387(4)
C19 C20 1.382(5)
C20 O20 1.371(4)
C21 C22 1.533(5)
C21 C31 1.533(5)
C22 C23 1.389(5)
C22 C27 1.396(5)
C23 C24 1.396(4)
C24 C25 1.392(5)
C24 C28 1.517(5)
C25 C26 1.390(5)
C25 O25 1.375(4)
C26 C27 1.383(5)
C27 O27 1.376(4)
C28 C32 1.535(5)
C33 O4 1.415(5)
C34 O11 1.408(5)
C35 O18 1.423(4)
C36 O25 1.383(5)
C41 C42 1.504(5)
C41 O6 1.423(4)
C42 C43 1.370(5)
C42 C46 1.382(5)
C43 C44 1.389(6)
C44 N1 1.337(6)
C45 C46 1.375(5)
C45 N1 1.326(6)
C51 C52 1.520(6)
C51 O13 1.394(5)
C52 C53 1.374(6)
C52 C56 1.347(7)
C53 C54 1.357(6)
C54 N2 1.300(7)
C55 C56 1.434(9)
C55 N2 1.305(9)
C61 C62 1.500(5)
C61 O20 1.412(5)
C62 C63 1.374(6)
C62 C66 1.387(6)
C63 C64 1.386(6)
C64 N3 1.314(7)
C65 C66 1.379(6)
C65 N3 1.317(6)
C71 C72 1.496(6)
C71 O27 1.418(5)
C72 C73 1.366(6)
C72 C76 1.374(6)
C73 C74 1.371(7)
C74 N4 1.334(6)
C75 C76 1.361(7)
C75 N4 1.342(7)
C100 Cl1 1.767(7)
C100 Cl2 1.736(5)
C100 Cl3 1.734(5)
C201 C20A 1.499(10)
C201 C20B 1.518(10)
C201 O202 1.472(8)

loop_
_geom_hbond_atom_site_label_D
_geom_hbond_atom_site_label_H
_geom_hbond_atom_site_label_A
_geom_hbond_distance_DH
_geom_hbond_distance_HA
_geom_hbond_distance_DA
_geom_hbond_angle_DHA
O202 H202 N2 0.84 2.23 3.064(9) 170.0

loop_
_geom_torsion_atom_site_label_1
_geom_torsion_atom_site_label_2
_geom_torsion_atom_site_label_3
_geom_torsion_atom_site_label_4
_geom_torsion
C1 C2 C3 C4 -0.3(5)
C1 C2 C3 C7 179.8(3)
C1 C6 O6 C41 179.5(3)
C2 C1 C6 C5 0.9(4)
C2 C1 C6 O6 179.7(3)
C2 C1 C28 C24 107.9(4)
C2 C1 C28 C32 -17.4(4)
C2 C3 C4 C5 0.3(4)
C2 C3 C4 O4 -178.3(3)
C2 C3 C7 C8 -106.0(4)
C2 C3 C7 C29 18.7(4)
C3 C4 C5 C6 0.3(5)
C3 C4 O4 C33 172.8(3)
C3 C7 C8 C9 31.6(5)
C3 C7 C8 C13 -150.8(3)
C4 C3 C7 C8 74.0(4)
C4 C3 C7 C29 -161.2(3)
C4 C5 C6 C1 -0.9(5)
C4 C5 C6 O6 -179.6(3)
C5 C4 O4 C33 -5.8(5)
C5 C6 O6 C41 -1.8(4)
C6 C1 C2 C3 -0.3(5)
C6 C1 C28 C24 -76.5(4)
C6 C1 C28 C32 158.2(3)
C7 C3 C4 C5 -179.7(3)
C7 C3 C4 O4 1.7(4)
C7 C8 C9 C10 177.2(3)
C7 C8 C13 C12 -176.8(3)
C7 C8 C13 O13 6.9(5)
C8 C9 C10 C11 -0.7(5)
C8 C9 C10 C14 -177.5(3)
C8 C13 O13 C51 -128.6(4)
C9 C8 C13 C12 1.0(5)
C9 C8 C13 O13 -175.3(3)
C9 C10 C11 C12 1.5(5)
C9 C10 C11 O11 -179.1(3)
C9 C10 C14 C15 -31.3(5)
C9 C10 C14 C30 95.1(4)
C10 C11 C12 C13 -1.1(5)
C10 C11 O11 C34 -167.4(4)
C10 C14 C15 C16 115.6(3)
C10 C14 C15 C20 -64.8(4)
C11 C10 C14 C15 152.0(3)
C11 C10 C14 C30 -81.6(4)
C11 C12 C13 C8 -0.2(5)
C11 C12 C13 O13 176.0(3)
C12 C11 O11 C34 12.0(6)
C12 C13 O13 C51 55.0(5)
C13 C8 C9 C10 -0.6(5)
C14 C10 C11 C12 178.4(3)
C14 C10 C11 O11 -2.2(5)
C14 C15 C16 C17 179.4(3)
C14 C15 C20 C19 -179.7(3)
C14 C15 C20 O20 -1.9(4)
C15 C16 C17 C18 -0.1(4)
C15 C16 C17 C21 178.6(3)
C15 C20 O20 C61 161.8(3)
C16 C15 C20 C19 -0.2(4)
C16 C15 C20 O20 177.7(3)
C16 C17 C18 C19 0.5(4)
C16 C17 C18 O18 -176.5(3)
C16 C17 C21 C22 -105.8(3)
C16 C17 C21 C31 21.1(4)
C17 C18 C19 C20 -0.8(5)
C17 C18 O18 C35 -113.9(4)
C17 C21 C22 C23 22.4(5)
C17 C21 C22 C27 -156.7(3)
C18 C17 C21 C22 72.8(4)
C18 C17 C21 C31 -160.3(3)
C18 C19 C20 C15 0.6(5)
C18 C19 C20 O20 -177.0(3)
C19 C18 O18 C35 69.0(4)
C19 C20 O20 C61 -20.4(5)
C20 C15 C16 C17 -0.1(4)
C21 C17 C18 C19 -178.2(3)
C21 C17 C18 O18 4.8(4)
C21 C22 C23 C24 -177.7(3)
C21 C22 C27 C26 178.5(4)
C21 C22 C27 O27 -0.1(5)
C22 C23 C24 C25 -1.9(6)
C22 C23 C24 C28 -179.3(3)
C22 C27 O27 C71 -179.7(4)
C23 C22 C27 C26 -0.6(6)
C23 C22 C27 O27 -179.3(3)
C23 C24 C25 C26 1.5(6)
C23 C24 C25 O25 -179.4(3)
C23 C24 C28 C1 -26.3(5)
C23 C24 C28 C32 100.8(4)
C24 C25 C26 C27 -0.8(6)
C24 C25 O25 C36 165.3(4)
C25 C24 C28 C1 156.3(3)
C25 C24 C28 C32 -76.6(4)
C25 C26 C27 C22 0.4(6)
C25 C26 C27 O27 178.9(4)
C26 C25 O25 C36 -15.7(6)
C26 C27 O27 C71 1.8(6)
C27 C22 C23 C24 1.4(6)
C28 C1 C2 C3 175.4(3)
C28 C1 C6 C5 -174.9(3)
C28 C1 C6 O6 3.9(4)
C28 C24 C25 C26 179.1(4)
C28 C24 C25 O25 -1.9(5)
C29 C7 C8 C9 -95.2(4)
C29 C7 C8 C13 82.5(4)
C30 C14 C15 C16 -8.8(4)
C30 C14 C15 C20 170.7(3)
C31 C21 C22 C23 -105.3(4)
C31 C21 C22 C27 75.5(4)
C41 C42 C43 C44 -179.7(4)
C41 C42 C46 C45 179.6(3)
C42 C41 O6 C6 -171.7(3)
C42 C43 C44 N1 -0.5(7)
C43 C42 C46 C45 -0.6(5)
C43 C44 N1 C45 0.5(7)
C46 C42 C43 C44 0.5(6)
C46 C45 N1 C44 -0.6(7)
C51 C52 C53 C54 176.4(5)
C51 C52 C56 C55 -177.7(7)
C52 C51 O13 C13 172.2(4)
C52 C53 C54 N2 -1.1(9)
C53 C52 C56 C55 -0.5(10)
C53 C54 N2 C55 4.7(11)
C56 C52 C53 C54 -1.0(8)
C56 C55 N2 C54 -6.1(13)
C61 C62 C63 C64 179.1(4)
C61 C62 C66 C65 -178.3(4)
C62 C61 O20 C20 -164.4(3)
C62 C63 C64 N3 -0.8(9)
C63 C62 C66 C65 0.5(6)
C63 C64 N3 C65 0.2(8)
C66 C62 C63 C64 0.4(7)
C66 C65 N3 C64 0.7(8)
C71 C72 C73 C74 -178.8(5)
C71 C72 C76 C75 175.8(6)
C72 C71 O27 C27 177.2(4)
C72 C73 C74 N4 2.1(8)
C73 C72 C76 C75 -0.7(8)
C73 C74 N4 C75 1.5(9)
C76 C72 C73 C74 -2.4(7)
C76 C75 N4 C74 -4.8(10)
N1 C45 C46 C42 0.7(7)
N2 C55 C56 C52 4.1(14)
N3 C65 C66 C62 -1.1(7)
N4 C75 C76 C72 4.5(10)
O4 C4 C5 C6 178.8(3)
O6 C41 C42 C43 -11.0(4)
O6 C41 C42 C46 168.8(3)
O11 C11 C12 C13 179.6(3)
O13 C51 C52 C53 -50.1(7)
O13 C51 C52 C56 127.1(6)
O18 C18 C19 C20 176.2(3)
O20 C61 C62 C63 -115.3(4)
O20 C61 C62 C66 63.4(5)
O25 C25 C26 C27 -179.8(4)
O27 C71 C72 C73 -39.5(7)
O27 C71 C72 C76 144.2(5)
